data_7105746
loop_
_publ_author_name
'Dipti Patel'
'David King'
'Benedict Gardner'
'Jonathan McMaster'
'William Lewis'
'Alexander Blake'
'Stephen Liddle'

_publ_section_title
;
Structural and theoretical insights into the perturbation 
of uranium&#x0096;rhenium bonds by dative Lewis base ancillary ligands
;
_journal_name_full Chem.Commun.
_journal_page_first 295
_journal_paper_doi 10.1039/c0cc01387k
_journal_volume 47
_journal_year 2011
_chemical_formula_moiety 'C41 H56 N3 Re Si3 U'
_chemical_formula_sum 'C41 H56 N3 Re Si3 U'
_chemical_formula_weight 1099.39
_chemical_name_systematic
;
?
;
_space_group_IT_number 15
_symmetry_cell_setting monoclinic
_symmetry_space_group_name_Hall '-C 2yc'
_symmetry_space_group_name_H-M 'C 1 2/c 1'
_atom_sites_solution_hydrogens geom
_atom_sites_solution_primary direct
_atom_sites_solution_secondary difmap
_audit_creation_method 'enCIFer editing of SHELXL97 CIF output'
_cell_angle_alpha 90.00
_cell_angle_beta 91.052(3)
_cell_angle_gamma 90.00
_cell_formula_units_Z 8
_cell_length_a 15.9356(4)
_cell_length_b 15.1651(5)
_cell_length_c 33.4591(10)
_cell_measurement_reflns_used 18125
_cell_measurement_temperature 90(2)
_cell_measurement_theta_max 73.95
_cell_measurement_theta_min 3.96
_cell_volume 8084.5(4)
_computing_cell_refinement
;
CrysAlisPro, Oxford Diffraction Ltd.,
Version 1.171.33.52 (release 06-11-2009 CrysAlis171 .NET)
(compiled Nov 6 2009,16:24:50)
;
_computing_data_collection
;
CrysAlisPro, Oxford Diffraction Ltd.,
Version 1.171.33.52 (release 06-11-2009 CrysAlis171 .NET)
(compiled Nov 6 2009,16:24:50)
;
_computing_data_reduction
;
CrysAlisPro, Oxford Diffraction Ltd.,
Version 1.171.33.52 (release 06-11-2009 CrysAlis171 .NET)
(compiled Nov 6 2009,16:24:50)
;
_computing_molecular_graphics 'SHELXTL (Sheldrick, 2008)'
_computing_publication_material 'enCIFer(Allen et al.,2004);PLATON(Spek,2003)'
_computing_structure_refinement 'SHELXL97 (Sheldrick, 2008)'
_computing_structure_solution 'SHELXTL (Sheldrick, 2008)'
_diffrn_ambient_temperature 90(2)
_diffrn_detector_area_resol_mean 10.3613
_diffrn_measured_fraction_theta_full 0.999
_diffrn_measured_fraction_theta_max 0.999
_diffrn_measurement_device_type 'SuperNova, Single source at offset), Atlas'
_diffrn_measurement_method '\w scans'
_diffrn_radiation_monochromator mirror
_diffrn_radiation_source 'SuperNova (Cu) X-ray Source'
_diffrn_radiation_type 'Cu K\a'
_diffrn_radiation_wavelength 1.5418
_diffrn_reflns_av_R_equivalents 0.0846
_diffrn_reflns_av_sigmaI/netI 0.0521
_diffrn_reflns_limit_h_max 16
_diffrn_reflns_limit_h_min -19
_diffrn_reflns_limit_k_max 18
_diffrn_reflns_limit_k_min -18
_diffrn_reflns_limit_l_max 40
_diffrn_reflns_limit_l_min -39
_diffrn_reflns_number 25376
_diffrn_reflns_theta_full 67.50
_diffrn_reflns_theta_max 67.50
_diffrn_reflns_theta_min 4.02
_diffrn_standards_decay_% 0
_diffrn_standards_number 0
_exptl_absorpt_coefficient_mu 18.045
_exptl_absorpt_correction_T_max 0.638
_exptl_absorpt_correction_T_min 0.085
_exptl_absorpt_correction_type analytical
_exptl_absorpt_process_details
;
CrysAlisPro, Oxford Diffraction Ltd.,
Version 1.171.33.55 (release 05-01-2010 CrysAlis171 .NET)
(compiled Jan 5 2010,16:28:46)
Analytical numeric absorption correction using a multifaceted crystal
model based on expressions derived by R.C. Clark & J.S. Reid.
(Clark, R. C. & Reid, J. S. (1995). Acta Cryst. A51, 887-897)
;
_exptl_crystal_colour Red
_exptl_crystal_density_diffrn 1.806
_exptl_crystal_density_method 'not measured'
_exptl_crystal_description Plate
_exptl_crystal_F_000 4256
_exptl_crystal_size_max 0.2586
_exptl_crystal_size_mid 0.1350
_exptl_crystal_size_min 0.0347
_refine_diff_density_max 4.405
_refine_diff_density_min -2.045
_refine_diff_density_rms 0.324
_refine_ls_extinction_method none
_refine_ls_goodness_of_fit_ref 1.182
_refine_ls_hydrogen_treatment constr
_refine_ls_matrix_type full
_refine_ls_number_parameters 454
_refine_ls_number_reflns 7278
_refine_ls_number_restraints 442
_refine_ls_restrained_S_all 1.150
_refine_ls_R_factor_all 0.0892
_refine_ls_R_factor_gt 0.0764
_refine_ls_shift/su_max 0.001
_refine_ls_shift/su_mean 0.000
_refine_ls_structure_factor_coef Fsqd
_refine_ls_weighting_details 'calc w=1/[\s^2^(Fo^2^)+(0.0430P)^2^+953.5198P] where P=(Fo^2^+2Fc^2^)/3'
_refine_ls_weighting_scheme calc
_refine_ls_wR_factor_gt 0.1755
_refine_ls_wR_factor_ref 0.1824
_reflns_number_gt 6354
_reflns_number_total 7278
_reflns_threshold_expression I>2\s(I)
_cod_data_source_file C0CC01387K.TXT
_cod_data_source_block udpsiu
_cod_depositor_comments
;
The following automatic conversions were performed:
'_symmetry_cell_setting' value 'Monoclinic' changed to 'monoclinic'
according to '/home/saulius/struct/CIF-dictionaries/cif_core.dic'
dictionary named 'cif_core.dic' version 2.4.1 from 2010-06-29.

Automatic conversion script
Id: cif_fix_enum 1555 2011-01-17 13:19:09Z saulius 
;
_cod_original_sg_symbol_H-M 'C 2/c'
_cod_database_code 7105746

loop_
_symmetry_equiv_pos_as_xyz
'x, y, z'
'-x, y, -z+1/2'
'x+1/2, y+1/2, z'
'-x+1/2, y+1/2, -z+1/2'
'-x, -y, -z'
'x, -y, z-1/2'
'-x+1/2, -y+1/2, -z'
'x+1/2, -y+1/2, z-1/2'

loop_
_atom_site_label
_atom_site_type_symbol
_atom_site_fract_x
_atom_site_fract_y
_atom_site_fract_z
_atom_site_U_iso_or_equiv
_atom_site_adp_type
_atom_site_occupancy
_atom_site_symmetry_multiplicity
_atom_site_calc_flag
_atom_site_refinement_flags
_atom_site_disorder_assembly
_atom_site_disorder_group
U1 U 0.22475(3) 0.07587(3) 0.368245(14) 0.01728(15) Uani 1 1 d U . .
Re1 Re 0.21808(4) 0.26402(4) 0.348433(19) 0.01778(18) Uani 1 1 d U . .
Si1 Si 0.1085(3) -0.1092(3) 0.36710(12) 0.0206(8) Uani 1 1 d U . .
Si2 Si 0.2920(3) -0.1148(3) 0.40628(12) 0.0207(8) Uani 1 1 d U . .
Si3 Si 0.2695(3) -0.0982(3) 0.31201(12) 0.0210(9) Uani 1 1 d U . .
N1 N 0.1143(8) -0.0051(8) 0.3863(3) 0.016(2) Uani 1 1 d U . .
N2 N 0.3155(8) -0.0026(9) 0.4040(3) 0.021(2) Uani 1 1 d U . .
N3 N 0.2479(8) 0.0144(9) 0.3088(3) 0.018(2) Uani 1 1 d U . .
C1 C 0.2247(9) -0.1330(10) 0.3613(4) 0.020(2) Uani 1 1 d U . .
H1 H 0.2252 -0.1975 0.3590 0.023 Uiso 1 1 calc R . .
C2 C 0.0454(10) -0.1091(12) 0.3191(5) 0.027(3) Uani 1 1 d U . .
H2A H 0.0754 -0.0777 0.2990 0.040 Uiso 1 1 calc R . .
H2B H -0.0076 -0.0809 0.3233 0.040 Uiso 1 1 calc R . .
H2C H 0.0361 -0.1688 0.3105 0.040 Uiso 1 1 calc R . .
C3 C 0.0538(10) -0.1888(11) 0.4001(5) 0.026(3) Uani 1 1 d U . .
H3B H -0.0026 -0.1691 0.4043 0.039 Uiso 1 1 calc R . .
H3A H 0.0832 -0.1926 0.4253 0.039 Uiso 1 1 calc R . .
H3C H 0.0525 -0.2459 0.3877 0.039 Uiso 1 1 calc R . .
C4 C 0.0617(9) 0.0304(10) 0.4159(4) 0.017(2) Uani 1 1 d U . .
C5 C -0.0256(10) 0.0320(10) 0.4139(5) 0.020(2) Uani 1 1 d U . .
H5 H -0.0528 0.0049 0.3923 0.024 Uiso 1 1 calc R . .
C6 C -0.0735(10) 0.0725(11) 0.4429(5) 0.023(2) Uani 1 1 d U . .
C7 C -0.1677(10) 0.0724(11) 0.4405(5) 0.024(3) Uani 1 1 d U . .
H7A H -0.1858 0.0670 0.4130 0.037 Uiso 1 1 calc R . .
H7B H -0.1887 0.1265 0.4513 0.037 Uiso 1 1 calc R . .
H7C H -0.1889 0.0235 0.4555 0.037 Uiso 1 1 calc R . .
C8 C -0.0331(10) 0.1153(11) 0.4751(5) 0.023(2) Uani 1 1 d U . .
H8 H -0.0650 0.1439 0.4941 0.028 Uiso 1 1 calc R . .
C9 C 0.0538(10) 0.1156(11) 0.4789(4) 0.023(2) Uani 1 1 d U . .
C10 C 0.0984(11) 0.1533(12) 0.5150(5) 0.028(3) Uani 1 1 d U . .
H10B H 0.1006 0.1098 0.5359 0.042 Uiso 1 1 calc R . .
H10A H 0.0685 0.2042 0.5242 0.042 Uiso 1 1 calc R . .
H10C H 0.1544 0.1700 0.5081 0.042 Uiso 1 1 calc R . .
C11 C 0.1011(10) 0.0727(10) 0.4495(4) 0.019(2) Uani 1 1 d U . .
H11 H 0.1593 0.0720 0.4520 0.023 Uiso 1 1 calc R . .
C12 C 0.2386(10) -0.1402(11) 0.4545(4) 0.021(3) Uani 1 1 d U . .
H12A H 0.1920 -0.1008 0.4577 0.032 Uiso 1 1 calc R . .
H12B H 0.2777 -0.1327 0.4764 0.032 Uiso 1 1 calc R . .
H12C H 0.2187 -0.1999 0.4540 0.032 Uiso 1 1 calc R . .
C13 C 0.3861(10) -0.1872(12) 0.4060(5) 0.029(4) Uani 1 1 d U . .
H13B H 0.3693 -0.2468 0.4005 0.043 Uiso 1 1 calc R . .
H13A H 0.4140 -0.1847 0.4317 0.043 Uiso 1 1 calc R . .
H13C H 0.4238 -0.1674 0.3858 0.043 Uiso 1 1 calc R . .
C14 C 0.3794(10) 0.0339(10) 0.4314(4) 0.021(2) Uani 1 1 d U . .
C15 C 0.3581(11) 0.0645(10) 0.4682(4) 0.023(2) Uani 1 1 d U . .
H15 H 0.3035 0.0574 0.4770 0.027 Uiso 1 1 calc R . .
C16 C 0.4176(11) 0.1064(11) 0.4929(5) 0.027(2) Uani 1 1 d U . .
C17 C 0.3918(12) 0.1414(12) 0.5336(5) 0.034(3) Uani 1 1 d U . .
H17A H 0.3319 0.1481 0.5339 0.051 Uiso 1 1 calc R . .
H17B H 0.4180 0.1975 0.5383 0.051 Uiso 1 1 calc R . .
H17C H 0.4092 0.1006 0.5540 0.051 Uiso 1 1 calc R . .
C18 C 0.4997(11) 0.1123(12) 0.4803(5) 0.029(3) Uani 1 1 d U . .
H18 H 0.5399 0.1384 0.4970 0.034 Uiso 1 1 calc R . .
C19 C 0.5234(11) 0.0800(12) 0.4431(5) 0.029(2) Uani 1 1 d U . .
C20 C 0.6129(11) 0.0846(13) 0.4318(6) 0.036(3) Uani 1 1 d U . .
H20B H 0.6465 0.0524 0.4509 0.054 Uiso 1 1 calc R . .
H20A H 0.6307 0.1451 0.4314 0.054 Uiso 1 1 calc R . .
H20C H 0.6194 0.0592 0.4057 0.054 Uiso 1 1 calc R . .
C21 C 0.4614(10) 0.0406(11) 0.4190(5) 0.024(2) Uani 1 1 d U . .
H21 H 0.4757 0.0184 0.3941 0.029 Uiso 1 1 calc R . .
C22 C 0.3845(10) -0.1198(11) 0.3088(4) 0.024(3) Uani 1 1 d U . .
H22B H 0.3956 -0.1806 0.3149 0.036 Uiso 1 1 calc R . .
H22A H 0.4142 -0.0829 0.3276 0.036 Uiso 1 1 calc R . .
H22C H 0.4028 -0.1070 0.2822 0.036 Uiso 1 1 calc R . .
C23 C 0.2204(10) -0.1553(11) 0.2677(5) 0.025(3) Uani 1 1 d U . .
H23B H 0.1618 -0.1408 0.2659 0.038 Uiso 1 1 calc R . .
H23A H 0.2267 -0.2180 0.2707 0.038 Uiso 1 1 calc R . .
H23C H 0.2475 -0.1365 0.2438 0.038 Uiso 1 1 calc R . .
C24 C 0.2555(10) 0.0524(11) 0.2704(4) 0.022(2) Uani 1 1 d U . .
C25 C 0.3321(11) 0.0684(11) 0.2538(5) 0.025(3) Uani 1 1 d U . .
H25 H 0.3805 0.0589 0.2692 0.031 Uiso 1 1 calc R . .
C26 C 0.3399(11) 0.0988(11) 0.2143(5) 0.028(2) Uani 1 1 d U . .
C27 C 0.4237(12) 0.1160(14) 0.1966(5) 0.037(3) Uani 1 1 d U . .
H27A H 0.4167 0.1521 0.1732 0.056 Uiso 1 1 calc R . .
H27B H 0.4492 0.0611 0.1894 0.056 Uiso 1 1 calc R . .
H27C H 0.4589 0.1460 0.2158 0.056 Uiso 1 1 calc R . .
C28 C 0.2658(11) 0.1114(11) 0.1919(5) 0.027(3) Uani 1 1 d U . .
H28 H 0.2697 0.1293 0.1654 0.032 Uiso 1 1 calc R . .
C29 C 0.1873(11) 0.0983(11) 0.2076(5) 0.027(2) Uani 1 1 d U . .
C30 C 0.1074(12) 0.1153(12) 0.1838(5) 0.032(3) Uani 1 1 d U . .
H30B H 0.0725 0.1552 0.1983 0.048 Uiso 1 1 calc R . .
H30A H 0.0781 0.0607 0.1796 0.048 Uiso 1 1 calc R . .
H30C H 0.1209 0.1407 0.1584 0.048 Uiso 1 1 calc R . .
C31 C 0.1830(11) 0.0656(11) 0.2466(4) 0.025(3) Uani 1 1 d U . .
H31 H 0.1309 0.0523 0.2570 0.030 Uiso 1 1 calc R . .
C32 C 0.3481(9) 0.2106(11) 0.3519(5) 0.023(2) Uani 1 1 d U . .
H1B H 0.3595 0.1523 0.3453 0.027 Uiso 1 1 calc R . .
C33 C 0.3289(9) 0.2427(11) 0.3915(5) 0.022(2) Uani 1 1 d U . .
H33 H 0.3301 0.2097 0.4149 0.026 Uiso 1 1 calc R . .
C34 C 0.3080(10) 0.3338(11) 0.3881(5) 0.026(2) Uani 1 1 d U . .
H34 H 0.2891 0.3708 0.4082 0.032 Uiso 1 1 calc R . .
C35 C 0.3231(10) 0.3571(12) 0.3455(5) 0.027(2) Uani 1 1 d U . .
H35 H 0.3176 0.4131 0.3344 0.033 Uiso 1 1 calc R . .
C36 C 0.3465(9) 0.2816(11) 0.3251(5) 0.023(2) Uani 1 1 d U . .
H36 H 0.3590 0.2786 0.2981 0.027 Uiso 1 1 calc R . .
C37 C 0.1042(9) 0.1937(12) 0.3267(5) 0.024(2) Uani 1 1 d U . .
H1A H 0.1047 0.1332 0.3222 0.029 Uiso 1 1 calc R . .
C38 C 0.0838(9) 0.2351(12) 0.3644(5) 0.024(2) Uani 1 1 d U . .
H38 H 0.0674 0.2075 0.3878 0.029 Uiso 1 1 calc R . .
C39 C 0.0941(10) 0.3254(12) 0.3579(5) 0.026(2) Uani 1 1 d U . .
H39 H 0.0869 0.3699 0.3766 0.031 Uiso 1 1 calc R . .
C40 C 0.1174(10) 0.3370(12) 0.3178(5) 0.025(2) Uani 1 1 d U . .
H40 H 0.1276 0.3916 0.3062 0.030 Uiso 1 1 calc R . .
C41 C 0.1231(10) 0.2584(11) 0.2980(5) 0.023(2) Uani 1 1 d U . .
H41 H 0.1365 0.2495 0.2714 0.028 Uiso 1 1 calc R . .

loop_
_atom_site_aniso_label
_atom_site_aniso_U_11
_atom_site_aniso_U_22
_atom_site_aniso_U_33
_atom_site_aniso_U_23
_atom_site_aniso_U_13
_atom_site_aniso_U_12
U1 0.0161(3) 0.0204(3) 0.0152(3) -0.00026(19) -0.00085(18) -0.0003(2)
Re1 0.0165(3) 0.0203(3) 0.0164(3) 0.0007(3) -0.0025(2) -0.0017(3)
Si1 0.019(2) 0.025(2) 0.0171(19) -0.0009(16) 0.0009(16) 0.0003(17)
Si2 0.018(2) 0.028(2) 0.0156(19) 0.0013(16) -0.0008(15) -0.0005(17)
Si3 0.024(2) 0.024(2) 0.0144(18) -0.0007(16) 0.0003(16) 0.0013(18)
N1 0.016(5) 0.022(5) 0.012(5) 0.000(4) 0.001(4) -0.011(4)
N2 0.021(5) 0.031(5) 0.011(5) 0.002(4) -0.008(4) 0.005(4)
N3 0.019(5) 0.029(4) 0.007(4) -0.001(4) -0.003(4) -0.010(4)
C1 0.022(5) 0.021(6) 0.015(5) 0.014(5) -0.004(4) 0.005(5)
C2 0.024(8) 0.030(9) 0.026(7) -0.012(6) -0.004(6) -0.004(7)
C3 0.022(8) 0.026(7) 0.030(8) -0.006(6) 0.008(6) -0.002(6)
C4 0.017(4) 0.019(5) 0.017(5) 0.004(4) 0.003(4) -0.004(4)
C5 0.017(5) 0.022(6) 0.022(5) 0.001(5) 0.005(4) -0.001(5)
C6 0.021(5) 0.023(5) 0.024(5) -0.002(4) 0.005(4) 0.000(5)
C7 0.023(6) 0.025(7) 0.026(7) -0.003(6) 0.007(5) 0.005(6)
C8 0.026(5) 0.024(6) 0.019(5) 0.000(5) 0.004(4) -0.001(5)
C9 0.027(5) 0.026(5) 0.017(5) 0.003(4) -0.002(4) 0.000(5)
C10 0.032(7) 0.033(7) 0.019(6) -0.005(5) -0.001(5) 0.000(6)
C11 0.019(5) 0.023(5) 0.015(5) 0.004(4) -0.001(4) -0.003(5)
C12 0.023(8) 0.024(8) 0.018(6) 0.000(6) -0.002(5) 0.004(6)
C13 0.009(7) 0.035(8) 0.041(10) 0.006(8) -0.002(6) 0.009(6)
C14 0.023(5) 0.024(5) 0.017(5) 0.005(4) -0.007(4) 0.002(4)
C15 0.028(5) 0.021(6) 0.019(5) 0.005(4) -0.006(4) 0.003(5)
C16 0.035(5) 0.026(5) 0.021(5) 0.004(4) -0.005(4) -0.002(5)
C17 0.045(8) 0.033(7) 0.023(6) 0.004(6) -0.005(6) -0.002(7)
C18 0.032(5) 0.030(6) 0.024(5) 0.009(5) -0.009(5) -0.004(5)
C19 0.027(5) 0.033(6) 0.027(5) 0.010(5) -0.007(4) -0.001(5)
C20 0.029(6) 0.044(8) 0.034(7) 0.009(7) -0.005(6) -0.005(7)
C21 0.024(5) 0.027(6) 0.021(5) 0.008(5) -0.007(4) 0.001(5)
C22 0.031(6) 0.025(8) 0.017(7) 0.008(6) -0.003(5) -0.005(6)
C23 0.024(8) 0.029(8) 0.024(7) -0.008(6) 0.000(6) 0.004(7)
C24 0.028(5) 0.025(5) 0.014(4) 0.002(4) -0.003(4) -0.004(5)
C25 0.031(5) 0.027(6) 0.018(5) 0.005(5) 0.000(4) -0.002(5)
C26 0.036(5) 0.030(6) 0.019(5) 0.001(5) 0.001(4) -0.005(5)
C27 0.038(7) 0.045(8) 0.030(7) 0.000(7) 0.008(6) -0.010(7)
C28 0.041(5) 0.025(6) 0.014(5) -0.002(5) -0.003(4) 0.001(5)
C29 0.037(5) 0.029(6) 0.016(5) 0.002(5) -0.007(4) 0.004(5)
C30 0.040(7) 0.032(7) 0.024(6) 0.000(6) -0.012(6) 0.004(7)
C31 0.032(5) 0.030(6) 0.014(5) 0.002(5) -0.004(4) 0.000(5)
C32 0.014(4) 0.030(5) 0.024(5) 0.006(4) -0.009(4) -0.001(4)
C33 0.016(5) 0.028(5) 0.021(5) 0.009(4) -0.013(4) -0.008(4)
C34 0.026(5) 0.028(5) 0.024(5) 0.006(4) -0.014(4) -0.009(4)
C35 0.026(5) 0.029(5) 0.028(5) 0.008(4) -0.006(5) -0.009(4)
C36 0.014(4) 0.032(5) 0.023(5) 0.011(4) -0.009(4) -0.004(4)
C37 0.015(4) 0.033(5) 0.024(5) 0.001(4) -0.009(4) 0.002(4)
C38 0.014(3) 0.037(5) 0.022(5) 0.005(4) -0.003(4) 0.003(4)
C39 0.021(4) 0.035(5) 0.021(5) 0.001(4) -0.004(4) 0.012(4)
C40 0.021(5) 0.034(5) 0.020(5) 0.003(4) -0.009(4) 0.003(4)
C41 0.018(5) 0.034(6) 0.017(4) 0.003(4) -0.012(4) 0.001(5)

loop_
_atom_type_symbol
_atom_type_description
_atom_type_scat_dispersion_real
_atom_type_scat_dispersion_imag
_atom_type_scat_source
C C 0.0181 0.0091 'International Tables Vol C Tables 4.2.6.8 and 6.1.1.4'
H H 0.0000 0.0000 'International Tables Vol C Tables 4.2.6.8 and 6.1.1.4'
N N 0.0311 0.0180 'International Tables Vol C Tables 4.2.6.8 and 6.1.1.4'
Si Si 0.2541 0.3302 'International Tables Vol C Tables 4.2.6.8 and 6.1.1.4'
Re Re -5.2083 5.8923 'International Tables Vol C Tables 4.2.6.8 and 6.1.1.4'
U U -4.3638 13.4090 'International Tables Vol C Tables 4.2.6.8 and 6.1.1.4'

loop_
_geom_angle_atom_site_label_1
_geom_angle_atom_site_label_2
_geom_angle_atom_site_label_3
_geom_angle
_geom_angle_site_symmetry_1
_geom_angle_site_symmetry_3
_geom_angle_publ_flag
N2 U1 N3 98.0(5) . . ?
N2 U1 N1 93.9(5) . . ?
N3 U1 N1 98.9(4) . . ?
N2 U1 Re1 131.9(4) . . ?
N3 U1 Re1 102.2(3) . . ?
N1 U1 Re1 124.7(3) . . ?
C40 Re1 C35 101.9(6) . . ?
C40 Re1 C34 120.1(6) . . ?
C35 Re1 C34 39.7(6) . . ?
C40 Re1 C39 37.3(6) . . ?
C35 Re1 C39 114.8(7) . . ?
C34 Re1 C39 106.5(7) . . ?
C40 Re1 C37 60.0(6) . . ?
C35 Re1 C37 156.4(6) . . ?
C34 Re1 C37 161.3(6) . . ?
C39 Re1 C37 61.4(6) . . ?
C40 Re1 C36 116.6(6) . . ?
C35 Re1 C36 36.6(6) . . ?
C34 Re1 C36 64.0(6) . . ?
C39 Re1 C36 146.2(6) . . ?
C37 Re1 C36 134.2(6) . . ?
C40 Re1 C32 151.9(6) . . ?
C35 Re1 C32 61.7(6) . . ?
C34 Re1 C32 63.2(6) . . ?
C39 Re1 C32 168.2(6) . . ?
C37 Re1 C32 126.7(6) . . ?
C36 Re1 C32 36.7(6) . . ?
C40 Re1 C41 35.9(6) . . ?
C35 Re1 C41 119.6(6) . . ?
C34 Re1 C41 153.0(6) . . ?
C39 Re1 C41 62.1(6) . . ?
C37 Re1 C41 36.8(6) . . ?
C36 Re1 C41 110.7(6) . . ?
C32 Re1 C41 129.7(6) . . ?
C40 Re1 C38 61.3(6) . . ?
C35 Re1 C38 149.7(7) . . ?
C34 Re1 C38 124.0(6) . . ?
C39 Re1 C38 36.4(6) . . ?
C37 Re1 C38 37.8(6) . . ?
C36 Re1 C38 172.0(6) . . ?
C32 Re1 C38 143.3(6) . . ?
C41 Re1 C38 62.7(6) . . ?
C40 Re1 C33 156.9(6) . . ?
C35 Re1 C33 62.4(6) . . ?
C34 Re1 C33 37.0(6) . . ?
C39 Re1 C33 130.8(6) . . ?
C37 Re1 C33 139.3(6) . . ?
C36 Re1 C33 62.0(6) . . ?
C32 Re1 C33 37.5(6) . . ?
C41 Re1 C33 166.3(6) . . ?
C38 Re1 C33 123.3(6) . . ?
C40 Re1 U1 128.4(5) . . ?
C35 Re1 U1 127.8(5) . . ?
C34 Re1 U1 108.1(4) . . ?
C39 Re1 U1 114.0(5) . . ?
C37 Re1 U1 68.4(4) . . ?
C36 Re1 U1 99.6(4) . . ?
C32 Re1 U1 66.7(4) . . ?
C41 Re1 U1 98.9(4) . . ?
C38 Re1 U1 77.7(4) . . ?
C33 Re1 U1 72.2(4) . . ?
N1 Si1 C3 113.5(7) . . ?
N1 Si1 C2 110.2(7) . . ?
C3 Si1 C2 105.0(8) . . ?
N1 Si1 C1 99.7(7) . . ?
C3 Si1 C1 113.9(7) . . ?
C2 Si1 C1 114.9(7) . . ?
N2 Si2 C1 103.3(6) . . ?
N2 Si2 C13 113.7(7) . . ?
C1 Si2 C13 111.3(8) . . ?
N2 Si2 C12 109.8(7) . . ?
C1 Si2 C12 113.7(7) . . ?
C13 Si2 C12 105.2(8) . . ?
N3 Si3 C22 111.1(7) . . ?
N3 Si3 C23 109.0(7) . . ?
C22 Si3 C23 105.6(7) . . ?
N3 Si3 C1 104.5(6) . . ?
C22 Si3 C1 112.9(7) . . ?
C23 Si3 C1 113.8(7) . . ?
C4 N1 Si1 125.9(10) . . ?
C4 N1 U1 117.3(9) . . ?
Si1 N1 U1 116.3(6) . . ?
C14 N2 Si2 119.2(10) . . ?
C14 N2 U1 125.1(10) . . ?
Si2 N2 U1 114.3(6) . . ?
C24 N3 Si3 115.7(10) . . ?
C24 N3 U1 131.1(10) . . ?
Si3 N3 U1 113.0(6) . . ?
Si2 C1 Si3 116.5(8) . . ?
Si2 C1 Si1 116.1(8) . . ?
Si3 C1 Si1 114.9(7) . . ?
Si2 C1 H1 101.9 . . ?
Si3 C1 H1 101.9 . . ?
Si1 C1 H1 101.9 . . ?
Si1 C2 H2A 109.5 . . ?
Si1 C2 H2B 109.5 . . ?
H2A C2 H2B 109.5 . . ?
Si1 C2 H2C 109.5 . . ?
H2A C2 H2C 109.5 . . ?
H2B C2 H2C 109.5 . . ?
Si1 C3 H3B 109.5 . . ?
Si1 C3 H3A 109.5 . . ?
H3B C3 H3A 109.5 . . ?
Si1 C3 H3C 109.5 . . ?
H3B C3 H3C 109.5 . . ?
H3A C3 H3C 109.5 . . ?
C5 C4 N1 125.1(13) . . ?
C5 C4 C11 117.1(14) . . ?
N1 C4 C11 117.6(13) . . ?
C6 C5 C4 122.3(15) . . ?
C6 C5 H5 118.8 . . ?
C4 C5 H5 118.8 . . ?
C5 C6 C8 119.3(15) . . ?
C5 C6 C7 121.6(14) . . ?
C8 C6 C7 119.1(14) . . ?
C6 C7 H7A 109.5 . . ?
C6 C7 H7B 109.5 . . ?
H7A C7 H7B 109.5 . . ?
C6 C7 H7C 109.5 . . ?
H7A C7 H7C 109.5 . . ?
H7B C7 H7C 109.5 . . ?
C9 C8 C6 121.0(15) . . ?
C9 C8 H8 119.5 . . ?
C6 C8 H8 119.5 . . ?
C8 C9 C11 118.7(14) . . ?
C8 C9 C10 122.0(15) . . ?
C11 C9 C10 119.1(14) . . ?
C9 C10 H10B 109.5 . . ?
C9 C10 H10A 109.5 . . ?
H10B C10 H10A 109.5 . . ?
C9 C10 H10C 109.5 . . ?
H10B C10 H10C 109.5 . . ?
H10A C10 H10C 109.5 . . ?
C9 C11 C4 121.5(14) . . ?
C9 C11 H11 119.2 . . ?
C4 C11 H11 119.2 . . ?
Si2 C12 H12A 109.5 . . ?
Si2 C12 H12B 109.5 . . ?
H12A C12 H12B 109.5 . . ?
Si2 C12 H12C 109.5 . . ?
H12A C12 H12C 109.5 . . ?
H12B C12 H12C 109.5 . . ?
Si2 C13 H13B 109.5 . . ?
Si2 C13 H13A 109.5 . . ?
H13B C13 H13A 109.5 . . ?
Si2 C13 H13C 109.5 . . ?
H13B C13 H13C 109.5 . . ?
H13A C13 H13C 109.5 . . ?
C15 C14 C21 119.8(15) . . ?
C15 C14 N2 120.8(14) . . ?
C21 C14 N2 119.3(14) . . ?
C14 C15 C16 120.7(16) . . ?
C14 C15 H15 119.6 . . ?
C16 C15 H15 119.6 . . ?
C18 C16 C15 118.9(16) . . ?
C18 C16 C17 121.4(15) . . ?
C15 C16 C17 119.6(16) . . ?
C16 C17 H17A 109.5 . . ?
C16 C17 H17B 109.5 . . ?
H17A C17 H17B 109.5 . . ?
C16 C17 H17C 109.5 . . ?
H17A C17 H17C 109.5 . . ?
H17B C17 H17C 109.5 . . ?
C16 C18 C19 121.4(16) . . ?
C16 C18 H18 119.3 . . ?
C19 C18 H18 119.3 . . ?
C18 C19 C21 117.7(16) . . ?
C18 C19 C20 119.2(16) . . ?
C21 C19 C20 123.0(16) . . ?
C19 C20 H20B 109.5 . . ?
C19 C20 H20A 109.5 . . ?
H20B C20 H20A 109.5 . . ?
C19 C20 H20C 109.5 . . ?
H20B C20 H20C 109.5 . . ?
H20A C20 H20C 109.5 . . ?
C14 C21 C19 121.3(16) . . ?
C14 C21 H21 119.4 . . ?
C19 C21 H21 119.4 . . ?
Si3 C22 H22B 109.5 . . ?
Si3 C22 H22A 109.5 . . ?
H22B C22 H22A 109.5 . . ?
Si3 C22 H22C 109.5 . . ?
H22B C22 H22C 109.5 . . ?
H22A C22 H22C 109.5 . . ?
Si3 C23 H23B 109.5 . . ?
Si3 C23 H23A 109.5 . . ?
H23B C23 H23A 109.5 . . ?
Si3 C23 H23C 109.5 . . ?
H23B C23 H23C 109.5 . . ?
H23A C23 H23C 109.5 . . ?
C25 C24 C31 118.1(14) . . ?
C25 C24 N3 122.1(14) . . ?
C31 C24 N3 119.4(14) . . ?
C24 C25 C26 122.2(16) . . ?
C24 C25 H25 118.9 . . ?
C26 C25 H25 118.9 . . ?
C28 C26 C25 117.4(16) . . ?
C28 C26 C27 120.9(15) . . ?
C25 C26 C27 121.7(16) . . ?
C26 C27 H27A 109.5 . . ?
C26 C27 H27B 109.5 . . ?
H27A C27 H27B 109.5 . . ?
C26 C27 H27C 109.5 . . ?
H27A C27 H27C 109.5 . . ?
H27B C27 H27C 109.5 . . ?
C29 C28 C26 122.6(15) . . ?
C29 C28 H28 118.7 . . ?
C26 C28 H28 118.7 . . ?
C28 C29 C31 117.7(15) . . ?
C28 C29 C30 122.5(15) . . ?
C31 C29 C30 119.8(16) . . ?
C29 C30 H30B 109.5 . . ?
C29 C30 H30A 109.5 . . ?
H30B C30 H30A 109.5 . . ?
C29 C30 H30C 109.5 . . ?
H30B C30 H30C 109.5 . . ?
H30A C30 H30C 109.5 . . ?
C29 C31 C24 121.8(16) . . ?
C29 C31 H31 119.1 . . ?
C24 C31 H31 119.1 . . ?
C36 C32 C33 109.0(15) . . ?
C36 C32 Re1 71.4(9) . . ?
C33 C32 Re1 73.4(9) . . ?
C36 C32 H1B 125.5 . . ?
C33 C32 H1B 125.5 . . ?
Re1 C32 H1B 121.4 . . ?
C34 C33 C32 107.8(14) . . ?
C34 C33 Re1 68.6(8) . . ?
C32 C33 Re1 69.1(8) . . ?
C34 C33 H33 126.1 . . ?
C32 C33 H33 126.1 . . ?
Re1 C33 H33 127.7 . . ?
C33 C34 C35 105.3(15) . . ?
C33 C34 Re1 74.4(9) . . ?
C35 C34 Re1 69.7(9) . . ?
C33 C34 H34 127.4 . . ?
C35 C34 H34 127.4 . . ?
Re1 C34 H34 120.5 . . ?
C36 C35 C34 108.9(15) . . ?
C36 C35 Re1 72.7(9) . . ?
C34 C35 Re1 70.6(9) . . ?
C36 C35 H35 125.6 . . ?
C34 C35 H35 125.6 . . ?
Re1 C35 H35 122.7 . . ?
C35 C36 C32 108.8(15) . . ?
C35 C36 Re1 70.6(9) . . ?
C32 C36 Re1 71.8(9) . . ?
C35 C36 H36 125.6 . . ?
C32 C36 H36 125.6 . . ?
Re1 C36 H36 123.5 . . ?
C41 C37 C38 110.2(15) . . ?
C41 C37 Re1 72.8(9) . . ?
C38 C37 Re1 72.7(9) . . ?
C41 C37 H1A 124.9 . . ?
C38 C37 H1A 124.9 . . ?
Re1 C37 H1A 121.3 . . ?
C39 C38 C37 105.1(14) . . ?
C39 C38 Re1 70.0(9) . . ?
C37 C38 Re1 69.6(9) . . ?
C39 C38 H38 127.5 . . ?
C37 C38 H38 127.5 . . ?
Re1 C38 H38 124.6 . . ?
C38 C39 C40 107.7(15) . . ?
C38 C39 Re1 73.6(9) . . ?
C40 C39 Re1 70.5(9) . . ?
C38 C39 H39 126.1 . . ?
C40 C39 H39 126.1 . . ?
Re1 C39 H39 121.5 . . ?
C41 C40 C39 111.9(16) . . ?
C41 C40 Re1 74.4(9) . . ?
C39 C40 Re1 72.2(9) . . ?
C41 C40 H40 124.1 . . ?
C39 C40 H40 124.1 . . ?
Re1 C40 H40 120.9 . . ?
C40 C41 C37 105.1(14) . . ?
C40 C41 Re1 69.7(9) . . ?
C37 C41 Re1 70.4(8) . . ?
C40 C41 H41 127.4 . . ?
C37 C41 H41 127.4 . . ?
Re1 C41 H41 124.1 . . ?

loop_
_geom_bond_atom_site_label_1
_geom_bond_atom_site_label_2
_geom_bond_distance
_geom_bond_site_symmetry_2
_geom_bond_publ_flag
U1 N2 2.207(12) . ?
U1 N3 2.232(12) . ?
U1 N1 2.239(12) . ?
U1 Re1 2.9307(8) . ?
Re1 C40 2.189(15) . ?
Re1 C35 2.192(16) . ?
Re1 C34 2.206(15) . ?
Re1 C39 2.211(16) . ?
Re1 C37 2.216(16) . ?
Re1 C36 2.219(16) . ?
Re1 C32 2.225(15) . ?
Re1 C41 2.247(14) . ?
Re1 C38 2.258(16) . ?
Re1 C33 2.281(14) . ?
Si1 N1 1.707(13) . ?
Si1 C3 1.864(17) . ?
Si1 C2 1.879(16) . ?
Si1 C1 1.901(16) . ?
Si2 N2 1.745(14) . ?
Si2 C1 1.852(15) . ?
Si2 C13 1.859(16) . ?
Si2 C12 1.876(15) . ?
Si3 N3 1.745(14) . ?
Si3 C22 1.867(17) . ?
Si3 C23 1.876(16) . ?
Si3 C1 1.884(15) . ?
N1 C4 1.416(19) . ?
N2 C14 1.466(19) . ?
N3 C24 1.415(19) . ?
C1 H1 0.9800 . ?
C2 H2A 0.9600 . ?
C2 H2B 0.9600 . ?
C2 H2C 0.9600 . ?
C3 H3B 0.9600 . ?
C3 H3A 0.9600 . ?
C3 H3C 0.9600 . ?
C4 C5 1.39(2) . ?
C4 C11 1.43(2) . ?
C5 C6 1.39(2) . ?
C5 H5 0.9300 . ?
C6 C8 1.40(2) . ?
C6 C7 1.50(2) . ?
C7 H7A 0.9600 . ?
C7 H7B 0.9600 . ?
C7 H7C 0.9600 . ?
C8 C9 1.39(2) . ?
C8 H8 0.9300 . ?
C9 C11 1.41(2) . ?
C9 C10 1.50(2) . ?
C10 H10B 0.9600 . ?
C10 H10A 0.9600 . ?
C10 H10C 0.9600 . ?
C11 H11 0.9300 . ?
C12 H12A 0.9600 . ?
C12 H12B 0.9600 . ?
C12 H12C 0.9600 . ?
C13 H13B 0.9600 . ?
C13 H13A 0.9600 . ?
C13 H13C 0.9600 . ?
C14 C15 1.37(2) . ?
C14 C21 1.38(2) . ?
C15 C16 1.40(2) . ?
C15 H15 0.9300 . ?
C16 C18 1.38(2) . ?
C16 C17 1.52(2) . ?
C17 H17A 0.9600 . ?
C17 H17B 0.9600 . ?
C17 H17C 0.9600 . ?
C18 C19 1.40(2) . ?
C18 H18 0.9300 . ?
C19 C21 1.40(2) . ?
C19 C20 1.48(2) . ?
C20 H20B 0.9600 . ?
C20 H20A 0.9600 . ?
C20 H20C 0.9600 . ?
C21 H21 0.9300 . ?
C22 H22B 0.9600 . ?
C22 H22A 0.9600 . ?
C22 H22C 0.9600 . ?
C23 H23B 0.9600 . ?
C23 H23A 0.9600 . ?
C23 H23C 0.9600 . ?
C24 C25 1.37(2) . ?
C24 C31 1.41(2) . ?
C25 C26 1.41(2) . ?
C25 H25 0.9300 . ?
C26 C28 1.40(2) . ?
C26 C27 1.49(2) . ?
C27 H27A 0.9600 . ?
C27 H27B 0.9600 . ?
C27 H27C 0.9600 . ?
C28 C29 1.38(2) . ?
C28 H28 0.9300 . ?
C29 C31 1.40(2) . ?
C29 C30 1.51(2) . ?
C30 H30B 0.9600 . ?
C30 H30A 0.9600 . ?
C30 H30C 0.9600 . ?
C31 H31 0.9300 . ?
C32 C36 1.40(2) . ?
C32 C33 1.45(2) . ?
C32 H1B 0.9300 . ?
C33 C34 1.43(2) . ?
C33 H33 0.9300 . ?
C34 C35 1.49(2) . ?
C34 H34 0.9300 . ?
C35 C36 1.39(2) . ?
C35 H35 0.9300 . ?
C36 H36 0.9300 . ?
C37 C41 1.41(2) . ?
C37 C38 1.45(2) . ?
C37 H1A 0.9300 . ?
C38 C39 1.40(2) . ?
C38 H38 0.9300 . ?
C39 C40 1.41(2) . ?
C39 H39 0.9300 . ?
C40 C41 1.37(2) . ?
C40 H40 0.9300 . ?
C41 H41 0.9300 . ?
